data_7242047
loop_
_publ_author_name
'Moon, Heehun'
'Lim, Sang Woo'
'Kim, Dongwon'
'Jung, Ok-Sang'
'Lee, Young-A'

_publ_section_title
;
 Supramolecular isomerism between cyclodimeric and sinusoidal 1D
 coordination polymers: competition of tunable argentophilic vs.
 electrostatic interactions
;
_journal_issue 5
_journal_name_full CrystEngComm
_journal_page_first 1272
_journal_page_last 1280
_journal_paper_doi 10.1039/D0CE01779E
_journal_volume 23
_journal_year 2021
_chemical_formula_sum 'C54 H92 Ag2 F12 N4 O10 P2 Si4'
_chemical_formula_weight 1575.35
_space_group_crystal_system triclinic
_space_group_IT_number 2
_space_group_name_Hall '-P 1'
_space_group_name_H-M_alt 'P -1'
_atom_sites_solution_hydrogens geom
_audit_creation_method SHELXL-2018/3
_audit_update_record
;
2020-11-12 deposited with the CCDC.	2021-01-07 downloaded from the CCDC.
;
_cell_angle_alpha 84.11(3)
_cell_angle_beta 73.30(3)
_cell_angle_gamma 73.10(3)
_cell_formula_units_Z 1
_cell_length_a 10.536(2)
_cell_length_b 10.805(2)
_cell_length_c 17.843(4)
_cell_measurement_reflns_used 53915
_cell_measurement_temperature 253(2)
_cell_measurement_theta_max 33.548
_cell_measurement_theta_min 0.361
_cell_volume 1861.2(8)
_computing_cell_refinement 'HKL3000sm (Otwinowski & Minor, 1997)'
_computing_data_collection 'PAL BL2D-SMDC Program (Shin et. al, 2016)'
_computing_data_reduction 'HKL3000sm (Otwinowski & Minor, 1997)'
_computing_structure_refinement SHELXL
_computing_structure_solution 'SHELXT 2018/2 (Sheldrick, 2018)'
_diffrn_ambient_temperature 253(2)
_diffrn_measured_fraction_theta_full 0.993
_diffrn_measured_fraction_theta_max 0.834
_diffrn_measurement_device_type 'Rayonix MX225HS CCD area detector'
_diffrn_measurement_method 'omega scan'
_diffrn_radiation_type synchrotron
_diffrn_radiation_wavelength 0.630
_diffrn_reflns_av_R_equivalents 0.0147
_diffrn_reflns_av_unetI/netI 0.0247
_diffrn_reflns_Laue_measured_fraction_full 0.993
_diffrn_reflns_Laue_measured_fraction_max 0.834
_diffrn_reflns_limit_h_max 17
_diffrn_reflns_limit_h_min -17
_diffrn_reflns_limit_k_max 17
_diffrn_reflns_limit_k_min -17
_diffrn_reflns_limit_l_max 30
_diffrn_reflns_limit_l_min -30
_diffrn_reflns_number 34189
_diffrn_reflns_point_group_measured_fraction_full 0.993
_diffrn_reflns_point_group_measured_fraction_max 0.834
_diffrn_reflns_theta_full 22.210
_diffrn_reflns_theta_max 33.423
_diffrn_reflns_theta_min 1.746
_diffrn_source 'PLSII 2D bending magnet'
_exptl_absorpt_coefficient_mu 0.510
_exptl_absorpt_correction_T_max 1.000
_exptl_absorpt_correction_T_min 0.938
_exptl_absorpt_correction_type empirical
_exptl_absorpt_process_details 'HKL3000sm Scalepack(Otwinowski et.al,2003)'
_exptl_crystal_colour colorless
_exptl_crystal_density_diffrn 1.406
_exptl_crystal_description block
_exptl_crystal_F_000 812
_exptl_crystal_size_max 0.120
_exptl_crystal_size_mid 0.073
_exptl_crystal_size_min 0.066
_refine_diff_density_max 1.011
_refine_diff_density_min -1.023
_refine_diff_density_rms 0.070
_refine_ls_extinction_method none
_refine_ls_goodness_of_fit_ref 1.088
_refine_ls_hydrogen_treatment constr
_refine_ls_matrix_type full
_refine_ls_number_parameters 548
_refine_ls_number_reflns 17373
_refine_ls_number_restraints 197
_refine_ls_restrained_S_all 1.106
_refine_ls_R_factor_all 0.0680
_refine_ls_R_factor_gt 0.0517
_refine_ls_shift/su_max 0.002
_refine_ls_shift/su_mean 0.000
_refine_ls_structure_factor_coef Fsqd
_refine_ls_weighting_details 'w=1/[\s^2^(Fo^2^)+(0.1100P)^2^+0.0713P] where P=(Fo^2^+2Fc^2^)/3'
_refine_ls_weighting_scheme calc
_refine_ls_wR_factor_gt 0.1697
_refine_ls_wR_factor_ref 0.1826
_reflns_Friedel_coverage 0.000
_reflns_number_gt 11631
_reflns_number_total 17373
_reflns_threshold_expression 'I > 2\s(I)'
_cod_data_source_file d0ce01779e2.cif
_cod_data_source_block HH_PF6_a
_cod_depositor_comments 'Adding full bibliography for 7242046--7242052.cif.'
_cod_database_code 7242047
_shelx_shelxl_version_number 2018/3
_shelx_space_group_comment
;
The symmetry employed for this shelxl refinement is uniquely defined
by the following loop, which should always be used as a source of
symmetry information in preference to the above space-group names.
They are only intended as comments.
;
_shelx_estimated_absorpt_t_min 0.941
_shelx_estimated_absorpt_t_max 0.967

loop_
_space_group_symop_operation_xyz
'x, y, z'
'-x, -y, -z'

loop_
_atom_site_label
_atom_site_type_symbol
_atom_site_fract_x
_atom_site_fract_y
_atom_site_fract_z
_atom_site_U_iso_or_equiv
_atom_site_adp_type
_atom_site_occupancy
_atom_site_site_symmetry_order
_atom_site_calc_flag
_atom_site_refinement_flags_posn
_atom_site_refinement_flags_adp
_atom_site_refinement_flags_occupancy
_atom_site_disorder_assembly
_atom_site_disorder_group
Ag1 Ag 0.70784(2) 0.29334(2) 0.50272(2) 0.06636(7) Uani 1 1 d . . . . .
Si1 Si 0.51928(4) 0.23475(4) 0.90110(2) 0.04703(9) Uani 1 1 d . . . . .
Si2 Si 0.09356(6) 0.70586(5) 0.89673(3) 0.06241(14) Uani 1 1 d . . . . .
O1 O 0.5622(2) 0.0941(2) 0.50984(13) 0.0972(7) Uani 1 1 d . . . . .
O2 O 0.9014(2) 0.4394(2) 0.49537(13) 0.0916(6) Uani 1 1 d . . . . .
N4 N 0.24806(17) 0.70213(15) 0.62171(8) 0.0549(3) Uani 1 1 d . . . . .
N5 N 0.64411(16) 0.29395(16) 0.62750(8) 0.0542(3) Uani 1 1 d . . . . .
C1 C 0.4465(4) 0.1260(3) 0.4776(2) 0.0983(9) Uani 1 1 d . . . . .
H1A H 0.452158 0.198536 0.440125 0.118 Uiso 1 1 calc R U . . .
H1AB H 0.361257 0.153536 0.519601 0.118 Uiso 1 1 calc R U . . .
C2 C 0.5581(4) -0.0152(4) 0.56215(19) 0.0957(9) Uani 1 1 d . . . . .
H2A H 0.476492 0.007925 0.606906 0.115 Uiso 1 1 calc R U . . .
H2AB H 0.639821 -0.039298 0.581959 0.115 Uiso 1 1 calc R U . . .
C3 C 0.9681(4) 0.5818(3) 0.56021(19) 0.0950(9) Uani 1 1 d . . . . .
H3A H 0.939849 0.669688 0.580116 0.114 Uiso 1 1 calc R U . . .
H3AB H 0.975033 0.520884 0.604451 0.114 Uiso 1 1 calc R U . . .
C4 C 0.8626(3) 0.5650(4) 0.5255(2) 0.0950(8) Uani 1 1 d . . . . .
H4A H 0.773973 0.578968 0.565490 0.114 Uiso 1 1 calc R U . . .
H4AB H 0.851244 0.629485 0.483353 0.114 Uiso 1 1 calc R U . . .
C6 C 0.2374(2) 0.80503(18) 0.66081(10) 0.0607(4) Uani 1 1 d . . . . .
H6 H 0.261450 0.876783 0.632251 0.073 Uiso 1 1 calc R U . . .
C7 C 0.1926(2) 0.81081(16) 0.74155(10) 0.0580(4) Uani 1 1 d . . . . .
H7 H 0.186447 0.885744 0.766444 0.070 Uiso 1 1 calc R U . . .
C8 C 0.15659(18) 0.70644(14) 0.78633(8) 0.0490(3) Uani 1 1 d . . . . .
C9 C 0.1696(2) 0.59931(16) 0.74439(9) 0.0595(4) Uani 1 1 d . . . . .
H9 H 0.147806 0.525570 0.771365 0.071 Uiso 1 1 calc R U . . .
C10 C 0.2143(2) 0.60044(17) 0.66364(9) 0.0590(4) Uani 1 1 d . . . . .
H10 H 0.221341 0.527022 0.637010 0.071 Uiso 1 1 calc R U . . .
C11 C 0.0350(5) 0.8744(3) 0.93136(19) 0.1183(15) Uani 1 1 d . . . . .
H11A H -0.003550 0.874725 0.987701 0.178 Uiso 1 1 calc R U . . .
H11B H -0.034651 0.925645 0.906586 0.178 Uiso 1 1 calc R U . . .
H11C H 0.112736 0.911118 0.917916 0.178 Uiso 1 1 calc R U . . .
C12 C -0.0495(3) 0.6255(4) 0.92491(16) 0.0928(9) Uani 1 1 d . . . . .
H12A H -0.089184 0.629243 0.981147 0.139 Uiso 1 1 calc R U . . .
H12B H -0.013353 0.535890 0.909264 0.139 Uiso 1 1 calc R U . . .
H12C H -0.119881 0.669864 0.898896 0.139 Uiso 1 1 calc R U . . .
C13 C 0.2404(2) 0.61182(17) 0.93666(10) 0.0595(4) Uani 1 1 d . . . . .
H13A H 0.306483 0.663132 0.928016 0.071 Uiso 1 1 calc R U . . .
H13B H 0.204939 0.600882 0.993339 0.071 Uiso 1 1 calc R U . . .
C14 C 0.31736(18) 0.47865(15) 0.90192(8) 0.0506(3) Uani 1 1 d . . . . .
H14A H 0.358615 0.489401 0.845806 0.061 Uiso 1 1 calc R U . . .
H14B H 0.250977 0.428528 0.907711 0.061 Uiso 1 1 calc R U . . .
C15 C 0.43148(19) 0.40138(17) 0.93993(9) 0.0542(3) Uani 1 1 d . . . . .
H15A H 0.391179 0.394818 0.996487 0.065 Uiso 1 1 calc R U . . .
H15B H 0.500593 0.449237 0.931559 0.065 Uiso 1 1 calc R U . . .
C16 C 0.3969(2) 0.1334(2) 0.92991(13) 0.0684(5) Uani 1 1 d . . . . .
H16A H 0.445315 0.045000 0.914245 0.103 Uiso 1 1 calc R U . . .
H16B H 0.323665 0.166866 0.904328 0.103 Uiso 1 1 calc R U . . .
H16C H 0.357833 0.135526 0.986219 0.103 Uiso 1 1 calc R U . . .
C17 C 0.6764(2) 0.1601(2) 0.93533(14) 0.0714(5) Uani 1 1 d . . . . .
H17A H 0.726428 0.078877 0.909075 0.107 Uiso 1 1 calc R U . . .
H17B H 0.649780 0.144225 0.991418 0.107 Uiso 1 1 calc R U . . .
H17C H 0.734771 0.218256 0.923341 0.107 Uiso 1 1 calc R U . . .
C18 C 0.52611(17) 0.2655(2) 0.66535(9) 0.0584(4) Uani 1 1 d . . . . .
H18 H 0.466920 0.258959 0.636233 0.070 Uiso 1 1 calc R U . . .
C19 C 0.48781(16) 0.2455(2) 0.74547(9) 0.0558(4) Uani 1 1 d . . . . .
H19 H 0.403812 0.225955 0.769484 0.067 Uiso 1 1 calc R U . . .
C20 C 0.57205(14) 0.25393(14) 0.79091(8) 0.0427(2) Uani 1 1 d . . . . .
C21 C 0.69346(16) 0.2855(2) 0.75072(10) 0.0552(3) Uani 1 1 d . . . . .
H21 H 0.753924 0.294110 0.778416 0.066 Uiso 1 1 calc R U . . .
C22 C 0.72556(18) 0.3042(2) 0.67028(10) 0.0603(4) Uani 1 1 d . . . . .
H22 H 0.808339 0.324942 0.644682 0.072 Uiso 1 1 calc R U . . .
O1A O 0.9892(3) -0.1124(2) 0.54496(18) 0.0794(9) Uani 0.644(5) 1 d . U P A 1
C1A C 0.9639(7) -0.0946(6) 0.4724(4) 0.0767(13) Uani 0.644(5) 1 d . U P A 1
H1A1 H 0.865108 -0.055518 0.478724 0.092 Uiso 0.644(5) 1 calc R U P A 1
H1A2 H 0.989364 -0.178848 0.448092 0.092 Uiso 0.644(5) 1 calc R U P A 1
C2A C 0.9578(13) 0.0105(9) 0.5796(7) 0.0697(15) Uani 0.644(5) 1 d . U P A 1
H2A1 H 0.980839 -0.002383 0.629862 0.084 Uiso 0.644(5) 1 calc R U P A 1
H2A2 H 0.858887 0.052820 0.589701 0.084 Uiso 0.644(5) 1 calc R U P A 1
O1B O 0.8649(5) 0.0034(6) 0.5437(3) 0.0816(16) Uani 0.356(5) 1 d D U P A 2
C1B C 0.9217(12) -0.0542(12) 0.4695(6) 0.079(2) Uani 0.356(5) 1 d D U P A 2
H1BA H 0.848316 -0.046475 0.444394 0.095 Uiso 0.356(5) 1 calc R U P A 2
H1BB H 0.966604 -0.146331 0.475602 0.095 Uiso 0.356(5) 1 calc R U P A 2
C2B C 0.968(2) -0.016(2) 0.5843(15) 0.078(4) Uani 0.356(5) 1 d D U P A 2
H2BA H 1.010623 -0.108939 0.590461 0.094 Uiso 0.356(5) 1 calc R U P A 2
H2BB H 0.927546 0.022034 0.636177 0.094 Uiso 0.356(5) 1 calc R U P A 2
O1C O 0.7988(7) 0.7603(9) 0.7264(5) 0.152(3) Uani 0.463(6) 1 d D U P B 3
O2C O 0.5248(9) 0.7984(13) 0.8154(7) 0.202(4) Uani 0.463(6) 1 d D U P B 3
C1C C 0.7012(9) 0.7263(11) 0.6981(5) 0.089(2) Uani 0.463(6) 1 d D U P B 3
H1CA H 0.748292 0.645041 0.670122 0.107 Uiso 0.463(6) 1 calc R U P B 3
H1CB H 0.675508 0.792609 0.659189 0.107 Uiso 0.463(6) 1 calc R U P B 3
C2C C 0.5709(14) 0.7097(16) 0.7538(8) 0.141(4) Uani 0.463(6) 1 d D U P B 3
H2CA H 0.499958 0.723823 0.725921 0.169 Uiso 0.463(6) 1 calc R U P B 3
H2CB H 0.586738 0.621108 0.775356 0.169 Uiso 0.463(6) 1 calc R U P B 3
C3C C 0.6256(11) 0.8294(14) 0.8448(6) 0.123(3) Uani 0.463(6) 1 d D U P B 3
H3CA H 0.660291 0.757327 0.878198 0.147 Uiso 0.463(6) 1 calc R U P B 3
H3CB H 0.579954 0.905743 0.877579 0.147 Uiso 0.463(6) 1 calc R U P B 3
C4C C 0.7439(14) 0.8554(15) 0.7837(7) 0.140(4) Uani 0.463(6) 1 d D U P B 3
H4CA H 0.714146 0.940101 0.758963 0.167 Uiso 0.463(6) 1 calc R U P B 3
H4CB H 0.815528 0.858160 0.807858 0.167 Uiso 0.463(6) 1 calc R U P B 3
O1D O 0.6436(18) 0.8829(8) 0.7276(7) 0.272(8) Uani 0.537(6) 1 d D . P B 4
O2D O 0.6584(13) 0.6455(9) 0.8110(7) 0.210(4) Uani 0.537(6) 1 d D U P B 4
C1D C 0.6489(13) 0.7680(8) 0.6934(4) 0.096(2) Uani 0.537(6) 1 d D . P B 4
H1DA H 0.744630 0.729085 0.664310 0.115 Uiso 0.537(6) 1 calc R U P B 4
H1DB H 0.594338 0.792017 0.655338 0.115 Uiso 0.537(6) 1 calc R U P B 4
C2D C 0.5995(17) 0.6684(14) 0.7475(8) 0.157(4) Uani 0.537(6) 1 d D U P B 4
H2DA H 0.498918 0.697166 0.767045 0.189 Uiso 0.537(6) 1 calc R U P B 4
H2DB H 0.624203 0.587806 0.719340 0.189 Uiso 0.537(6) 1 calc R U P B 4
C3D C 0.6557(11) 0.7576(11) 0.8483(4) 0.121(3) Uani 0.537(6) 1 d D . P B 4
H3DA H 0.716009 0.731776 0.883271 0.145 Uiso 0.537(6) 1 calc R U P B 4
H3DB H 0.561845 0.795892 0.880163 0.145 Uiso 0.537(6) 1 calc R U P B 4
C4D C 0.7001(15) 0.8536(12) 0.7923(7) 0.136(3) Uani 0.537(6) 1 d D U P B 4
H4DA H 0.678190 0.933852 0.820242 0.163 Uiso 0.537(6) 1 calc R U P B 4
H4DB H 0.800625 0.823934 0.772240 0.163 Uiso 0.537(6) 1 calc R U P B 4
F1E F 0.9286(6) -0.1648(5) 0.3202(4) 0.171(2) Uani 0.715(6) 1 d . . P C 5
P1E P 0.8950(4) -0.2297(4) 0.2557(2) 0.0643(6) Uani 0.715(6) 1 d . . P C 5
F2E F 0.7913(5) -0.2936(5) 0.3203(3) 0.0994(13) Uani 0.715(6) 1 d . . P C 5
F3E F 1.0165(2) -0.3523(3) 0.2596(3) 0.1053(13) Uani 0.715(6) 1 d . . P C 5
F4E F 0.8577(3) -0.2952(3) 0.1942(2) 0.0958(9) Uani 0.715(6) 1 d . . P C 5
F5E F 0.9934(4) -0.1656(5) 0.1934(4) 0.1344(19) Uani 0.715(6) 1 d . . P C 5
F6E F 0.7673(3) -0.1080(2) 0.2558(4) 0.1097(15) Uani 0.715(6) 1 d . . P C 5
P1 P 0.8956(8) -0.2166(7) 0.2644(4) 0.0516(9) Uani 0.285(6) 1 d D . P C 6
F2 F 1.0087(15) -0.3136(12) 0.1984(7) 0.176(6) Uani 0.285(6) 1 d D . P C 6
F1 F 0.7969(12) -0.1120(9) 0.3264(9) 0.162(6) Uani 0.285(6) 1 d D . P C 6
F6 F 0.8007(12) -0.3145(9) 0.2855(12) 0.151(9) Uani 0.285(6) 1 d D . P C 6
F5 F 0.9926(8) -0.1291(8) 0.2395(8) 0.105(3) Uani 0.285(6) 1 d . . P C 6
F4 F 0.9836(10) -0.2928(13) 0.3209(8) 0.130(5) Uani 0.285(6) 1 d D . P C 6
F3 F 0.8137(13) -0.1332(16) 0.2047(8) 0.159(6) Uani 0.285(6) 1 d D . P C 6

loop_
_atom_site_aniso_label
_atom_site_aniso_U_11
_atom_site_aniso_U_22
_atom_site_aniso_U_33
_atom_site_aniso_U_23
_atom_site_aniso_U_13
_atom_site_aniso_U_12
Ag1 0.07831(12) 0.08457(13) 0.03034(7) 0.00456(6) -0.00829(6) -0.02171(8)
Si1 0.0507(2) 0.0518(2) 0.03275(17) 0.00348(14) -0.01127(14) -0.00656(15)
Si2 0.0783(3) 0.0510(2) 0.03386(19) -0.00123(16) -0.00424(18) 0.0080(2)
O1 0.1161(15) 0.1120(15) 0.0766(12) -0.0115(10) 0.0036(10) -0.0771(13)
O2 0.1103(14) 0.1060(14) 0.0813(12) 0.0147(10) -0.0266(11) -0.0691(12)
N4 0.0698(8) 0.0596(7) 0.0343(5) 0.0073(5) -0.0122(5) -0.0208(6)
N5 0.0569(7) 0.0692(8) 0.0338(5) -0.0016(5) -0.0073(5) -0.0181(6)
C1 0.105(2) 0.0951(18) 0.090(2) -0.0044(15) 0.0044(16) -0.0507(16)
C2 0.1004(19) 0.123(2) 0.0707(16) -0.0056(15) 0.0006(13) -0.0630(18)
C3 0.129(2) 0.0989(19) 0.0739(16) 0.0107(14) -0.0205(16) -0.0671(19)
C4 0.1000(19) 0.103(2) 0.089(2) 0.0206(16) -0.0249(15) -0.0466(16)
C6 0.0854(12) 0.0539(8) 0.0440(7) 0.0121(6) -0.0126(7) -0.0305(8)
C7 0.0853(11) 0.0435(7) 0.0450(7) 0.0032(5) -0.0145(7) -0.0219(7)
C8 0.0644(8) 0.0403(6) 0.0343(6) 0.0037(4) -0.0088(5) -0.0082(5)
C9 0.0955(12) 0.0451(7) 0.0377(6) 0.0071(5) -0.0128(7) -0.0269(8)
C10 0.0899(12) 0.0529(8) 0.0370(6) 0.0017(5) -0.0153(7) -0.0266(8)
C11 0.172(3) 0.0662(14) 0.0728(16) -0.0286(12) -0.0288(19) 0.0398(18)
C12 0.0692(13) 0.123(2) 0.0603(13) 0.0280(14) -0.0020(9) -0.0122(13)
C13 0.0798(11) 0.0513(8) 0.0365(6) -0.0062(5) -0.0116(7) -0.0037(7)
C14 0.0619(8) 0.0501(7) 0.0319(5) -0.0035(5) -0.0093(5) -0.0061(6)
C15 0.0659(9) 0.0575(8) 0.0346(6) -0.0023(5) -0.0160(6) -0.0073(7)
C16 0.0761(12) 0.0673(11) 0.0556(10) 0.0132(8) -0.0080(8) -0.0250(9)
C17 0.0731(12) 0.0769(12) 0.0609(11) 0.0091(9) -0.0344(10) -0.0030(9)
C18 0.0529(8) 0.0899(12) 0.0351(6) -0.0057(7) -0.0109(5) -0.0233(8)
C19 0.0458(7) 0.0886(12) 0.0364(6) -0.0030(6) -0.0080(5) -0.0260(7)
C20 0.0409(5) 0.0513(6) 0.0325(5) -0.0021(4) -0.0079(4) -0.0088(5)
C21 0.0474(7) 0.0802(11) 0.0417(7) -0.0003(7) -0.0118(5) -0.0237(7)
C22 0.0528(8) 0.0874(12) 0.0420(7) 0.0016(7) -0.0053(6) -0.0296(8)
O1A 0.1003(19) 0.0587(13) 0.0808(18) 0.0087(11) -0.0244(14) -0.0278(12)
C1A 0.082(3) 0.071(3) 0.086(3) -0.007(2) -0.025(2) -0.031(2)
C2A 0.086(3) 0.057(3) 0.070(3) 0.003(2) -0.026(2) -0.022(2)
O1B 0.062(2) 0.096(3) 0.089(3) -0.003(2) -0.016(2) -0.029(2)
C1B 0.089(6) 0.082(6) 0.087(5) 0.001(4) -0.039(4) -0.038(4)
C2B 0.077(6) 0.078(9) 0.086(6) 0.004(6) -0.024(4) -0.032(6)
O1C 0.145(5) 0.187(7) 0.110(5) -0.038(4) -0.012(4) -0.034(5)
O2C 0.175(7) 0.219(8) 0.165(7) -0.045(6) 0.029(6) -0.042(6)
C1C 0.103(5) 0.109(6) 0.049(3) -0.013(4) -0.013(3) -0.022(4)
C2C 0.155(7) 0.156(9) 0.120(7) -0.012(6) -0.026(6) -0.060(7)
C3C 0.139(7) 0.143(7) 0.059(4) -0.037(5) -0.001(4) -0.011(6)
C4C 0.118(7) 0.181(8) 0.107(6) -0.027(6) -0.040(5) -0.005(6)
O1D 0.45(2) 0.161(8) 0.237(13) -0.015(8) -0.212(15) -0.007(11)
O2D 0.247(8) 0.192(8) 0.177(7) 0.043(6) -0.061(6) -0.049(7)
C1D 0.146(8) 0.098(5) 0.050(3) 0.013(3) -0.034(4) -0.042(5)
C2D 0.190(8) 0.143(8) 0.130(7) 0.012(6) -0.013(6) -0.067(7)
C3D 0.139(6) 0.156(8) 0.049(3) 0.004(4) -0.035(3) -0.005(6)
C4D 0.146(8) 0.143(6) 0.140(7) -0.040(6) -0.053(6) -0.044(6)
F1E 0.181(4) 0.178(4) 0.215(5) -0.072(4) -0.110(4) -0.060(4)
P1E 0.0582(8) 0.0535(8) 0.0933(15) 0.0024(8) -0.0323(9) -0.0230(6)
F2E 0.0847(17) 0.109(3) 0.106(2) 0.0239(19) -0.0152(15) -0.0489(19)
F3E 0.0621(12) 0.0816(15) 0.168(4) 0.0247(19) -0.0439(17) -0.0108(10)
F4E 0.0990(17) 0.0988(18) 0.101(2) -0.0187(14) -0.0394(15) -0.0264(13)
F5E 0.100(2) 0.146(4) 0.162(4) 0.074(3) -0.032(3) -0.070(2)
F6E 0.0776(15) 0.0523(10) 0.199(5) 0.0044(18) -0.047(2) -0.0103(9)
P1 0.0523(17) 0.0453(15) 0.0597(13) -0.0025(10) -0.0185(10) -0.0132(12)
F2 0.246(15) 0.144(9) 0.097(7) -0.059(7) -0.008(8) -0.010(9)
F1 0.117(8) 0.103(6) 0.211(14) -0.056(7) 0.049(8) -0.020(5)
F6 0.090(6) 0.047(3) 0.34(3) 0.005(8) -0.088(11) -0.025(3)
F5 0.065(3) 0.082(4) 0.168(10) 0.039(5) -0.034(5) -0.031(3)
F4 0.109(5) 0.148(9) 0.160(9) 0.077(8) -0.086(6) -0.054(6)
F3 0.141(9) 0.243(15) 0.143(9) 0.095(10) -0.103(8) -0.096(9)

loop_
_atom_type_symbol
_atom_type_description
_atom_type_scat_dispersion_real
_atom_type_scat_dispersion_imag
_atom_type_scat_source
C C 0.0024 0.0013 'International Tables Vol C Tables 4.2.6.8 and 6.1.1.4'
H H 0.0000 0.0000 'International Tables Vol C Tables 4.2.6.8 and 6.1.1.4'
N N 0.0048 0.0026 'International Tables Vol C Tables 4.2.6.8 and 6.1.1.4'
F F 0.0137 0.0081 'International Tables Vol C Tables 4.2.6.8 and 6.1.1.4'
P P 0.0845 0.0751 'International Tables Vol C Tables 4.2.6.8 and 6.1.1.4'
Ag Ag -1.1793 0.9013 'International Tables Vol C Tables 4.2.6.8 and 6.1.1.4'
Si Si 0.0674 0.0561 'International Tables Vol C Tables 4.2.6.8 and 6.1.1.4'
O O 0.0085 0.0048 'International Tables Vol C Tables 4.2.6.8 and 6.1.1.4'

loop_
_geom_angle_atom_site_label_1
_geom_angle_atom_site_label_2
_geom_angle_atom_site_label_3
_geom_angle
_geom_angle_site_symmetry_1
_geom_angle_site_symmetry_3
_geom_angle_publ_flag
N4 Ag1 N5 174.72(6) 2_666 . ?
N4 Ag1 Ag1 86.42(6) 2_666 2_666 ?
N5 Ag1 Ag1 89.43(6) . 2_666 ?
C16 Si1 C17 111.27(11) . . ?
C16 Si1 C15 109.84(10) . . ?
C17 Si1 C15 111.11(10) . . ?
C16 Si1 C20 109.41(9) . . ?
C17 Si1 C20 108.90(10) . . ?
C15 Si1 C20 106.16(8) . . ?
C11 Si2 C13 109.26(15) . . ?
C11 Si2 C12 111.99(19) . . ?
C13 Si2 C12 110.66(11) . . ?
C11 Si2 C8 109.44(12) . . ?
C13 Si2 C8 108.28(8) . . ?
C12 Si2 C8 107.12(12) . . ?
C2 O1 C1 109.8(2) . . ?
C4 O2 C3 109.2(2) . 2_766 ?
C6 N4 C10 117.57(14) . . ?
C6 N4 Ag1 121.46(11) . 2_666 ?
C10 N4 Ag1 120.53(12) . 2_666 ?
C22 N5 C18 117.48(14) . . ?
C22 N5 Ag1 122.56(12) . . ?
C18 N5 Ag1 119.32(11) . . ?
O1 C1 C2 111.5(3) . 2_656 ?
O1 C2 C1 111.0(3) . 2_656 ?
O2 C3 C4 111.4(3) 2_766 . ?
O2 C4 C3 110.6(3) . . ?
N4 C6 C7 122.87(15) . . ?
C6 C7 C8 120.56(16) . . ?
C7 C8 C9 115.69(14) . . ?
C7 C8 Si2 123.54(13) . . ?
C9 C8 Si2 120.77(11) . . ?
C10 C9 C8 120.69(14) . . ?
N4 C10 C9 122.61(16) . . ?
C14 C13 Si2 115.67(13) . . ?
C13 C14 C15 113.91(14) . . ?
C14 C15 Si1 113.90(11) . . ?
N5 C18 C19 122.68(14) . . ?
C18 C19 C20 120.72(14) . . ?
C19 C20 C21 115.84(13) . . ?
C19 C20 Si1 121.88(11) . . ?
C21 C20 Si1 122.16(11) . . ?
C22 C21 C20 120.41(14) . . ?
N5 C22 C21 122.86(15) . . ?
C1A O1A C2A 109.8(5) . . ?
O1A C1A C2A 111.8(6) . 2_756 ?
O1A C2A C1A 110.9(10) . 2_756 ?
C1B O1B C2B 110.9(13) . . ?
O1B C1B C2B 109.7(12) . 2_756 ?
C4C O1C C1C 115.5(9) . . ?
C2C O2C C3C 118.8(9) . . ?
O1C C1C C2C 119.9(9) . . ?
O2C C2C C1C 110.4(10) . . ?
O2C C3C C4C 114.6(10) . . ?
O1C C4C C3C 111.6(10) . . ?
C4D O1D C1D 110.8(8) . . ?
C2D O2D C3D 116.2(9) . . ?
O1D C1D C2D 116.6(10) . . ?
O2D C2D C1D 110.6(10) . . ?
O2D C3D C4D 112.1(8) . . ?
O1D C4D C3D 116.9(9) . . ?
F5E P1E F4E 94.1(3) . . ?
F5E P1E F3E 91.0(3) . . ?
F4E P1E F3E 90.5(3) . . ?
F5E P1E F1E 87.9(4) . . ?
F4E P1E F1E 178.0(4) . . ?
F3E P1E F1E 89.8(3) . . ?
F5E P1E F6E 91.9(3) . . ?
F4E P1E F6E 90.1(3) . . ?
F3E P1E F6E 177.0(4) . . ?
F1E P1E F6E 89.5(3) . . ?
F5E P1E F2E 179.0(4) . . ?
F4E P1E F2E 86.2(3) . . ?
F3E P1E F2E 90.0(3) . . ?
F1E P1E F2E 91.8(4) . . ?
F6E P1E F2E 87.2(3) . . ?
F5 P1 F4 89.0(7) . . ?
F5 P1 F1 88.2(7) . . ?
F4 P1 F1 94.8(9) . . ?
F5 P1 F3 87.0(7) . . ?
F4 P1 F3 175.9(8) . . ?
F1 P1 F3 85.4(9) . . ?
F5 P1 F6 176.0(9) . . ?
F4 P1 F6 91.2(8) . . ?
F1 P1 F6 95.8(8) . . ?
F3 P1 F6 92.8(8) . . ?
F5 P1 F2 85.3(8) . . ?
F4 P1 F2 84.7(8) . . ?
F1 P1 F2 173.5(9) . . ?
F3 P1 F2 94.6(10) . . ?
F6 P1 F2 90.8(9) . . ?

loop_
_geom_bond_atom_site_label_1
_geom_bond_atom_site_label_2
_geom_bond_distance
_geom_bond_site_symmetry_2
_geom_bond_publ_flag
Ag1 N4 2.1322(15) 2_666 ?
Ag1 N5 2.1329(15) . ?
Ag1 Ag1 5.284(2) 2_666 ?
Si1 C16 1.857(2) . ?
Si1 C17 1.862(2) . ?
Si1 C15 1.8700(19) . ?
Si1 C20 1.8902(14) . ?
Si2 C11 1.854(3) . ?
Si2 C13 1.872(2) . ?
Si2 C12 1.874(3) . ?
Si2 C8 1.8894(16) . ?
O1 C2 1.430(4) . ?
O1 C1 1.434(5) . ?
O2 C4 1.414(5) . ?
O2 C3 1.417(4) 2_766 ?
N4 C6 1.333(3) . ?
N4 C10 1.341(2) . ?
N5 C22 1.334(2) . ?
N5 C18 1.339(2) . ?
C1 C2 1.472(5) 2_656 ?
C3 C4 1.479(5) . ?
C6 C7 1.383(3) . ?
C7 C8 1.394(2) . ?
C8 C9 1.395(2) . ?
C9 C10 1.381(2) . ?
C13 C14 1.526(2) . ?
C14 C15 1.540(2) . ?
C18 C19 1.382(2) . ?
C19 C20 1.389(2) . ?
C20 C21 1.394(2) . ?
C21 C22 1.384(2) . ?
O1A C1A 1.380(7) . ?
O1A C2A 1.432(10) . ?
C1A C2A 1.480(15) 2_756 ?
O1B C1B 1.412(9) . ?
O1B C2B 1.422(9) . ?
C1B C2B 1.61(3) 2_756 ?
O1C C4C 1.402(9) . ?
O1C C1C 1.416(8) . ?
O2C C2C 1.415(9) . ?
O2C C3C 1.442(9) . ?
C1C C2C 1.493(9) . ?
C3C C4C 1.477(9) . ?
O1D C4D 1.414(9) . ?
O1D C1D 1.418(8) . ?
O2D C2D 1.409(9) . ?
O2D C3D 1.431(9) . ?
C1D C2D 1.479(9) . ?
C3D C4D 1.446(9) . ?
F1E P1E 1.577(5) . ?
P1E F5E 1.545(6) . ?
P1E F4E 1.557(4) . ?
P1E F3E 1.564(4) . ?
P1E F6E 1.584(4) . ?
P1E F2E 1.597(4) . ?
P1 F5 1.534(12) . ?
P1 F4 1.574(7) . ?
P1 F1 1.580(8) . ?
P1 F3 1.603(8) . ?
P1 F6 1.605(7) . ?
P1 F2 1.621(8) . ?

loop_
_geom_torsion_atom_site_label_1
_geom_torsion_atom_site_label_2
_geom_torsion_atom_site_label_3
_geom_torsion_atom_site_label_4
_geom_torsion
_geom_torsion_site_symmetry_1
_geom_torsion_site_symmetry_2
_geom_torsion_site_symmetry_3
_geom_torsion_site_symmetry_4
_geom_torsion_publ_flag
C2 O1 C1 C2 -56.6(3) . . . 2_656 ?
C1 O1 C2 C1 56.3(4) . . . 2_656 ?
C3 O2 C4 C3 -57.0(4) 2_766 . . . ?
O2 C3 C4 O2 58.3(3) 2_766 . . . ?
C10 N4 C6 C7 -0.5(3) . . . . ?
Ag1 N4 C6 C7 171.89(16) 2_666 . . . ?
N4 C6 C7 C8 0.3(3) . . . . ?
C6 C7 C8 C9 0.3(3) . . . . ?
C6 C7 C8 Si2 -179.68(16) . . . . ?
C11 Si2 C8 C7 18.1(2) . . . . ?
C13 Si2 C8 C7 -100.92(17) . . . . ?
C12 Si2 C8 C7 139.70(19) . . . . ?
C11 Si2 C8 C9 -161.9(2) . . . . ?
C13 Si2 C8 C9 79.12(18) . . . . ?
C12 Si2 C8 C9 -40.3(2) . . . . ?
C7 C8 C9 C10 -0.7(3) . . . . ?
Si2 C8 C9 C10 179.29(16) . . . . ?
C6 N4 C10 C9 0.1(3) . . . . ?
Ag1 N4 C10 C9 -172.37(16) 2_666 . . . ?
C8 C9 C10 N4 0.5(3) . . . . ?
C11 Si2 C13 C14 -169.32(19) . . . . ?
C12 Si2 C13 C14 66.92(19) . . . . ?
C8 Si2 C13 C14 -50.20(17) . . . . ?
Si2 C13 C14 C15 -176.46(13) . . . . ?
C13 C14 C15 Si1 176.85(13) . . . . ?
C16 Si1 C15 C14 -67.42(15) . . . . ?
C17 Si1 C15 C14 169.03(14) . . . . ?
C20 Si1 C15 C14 50.78(14) . . . . ?
C22 N5 C18 C19 -0.7(3) . . . . ?
Ag1 N5 C18 C19 170.35(16) . . . . ?
N5 C18 C19 C20 -0.1(3) . . . . ?
C18 C19 C20 C21 1.1(3) . . . . ?
C18 C19 C20 Si1 177.13(15) . . . . ?
C16 Si1 C20 C19 26.29(17) . . . . ?
C17 Si1 C20 C19 148.11(16) . . . . ?
C15 Si1 C20 C19 -92.18(16) . . . . ?
C16 Si1 C20 C21 -157.88(15) . . . . ?
C17 Si1 C20 C21 -36.07(18) . . . . ?
C15 Si1 C20 C21 83.65(16) . . . . ?
C19 C20 C21 C22 -1.1(3) . . . . ?
Si1 C20 C21 C22 -177.19(15) . . . . ?
C18 N5 C22 C21 0.7(3) . . . . ?
Ag1 N5 C22 C21 -170.12(16) . . . . ?
C20 C21 C22 N5 0.3(3) . . . . ?
C2A O1A C1A C2A 56.5(11) . . . 2_756 ?
C1A O1A C2A C1A -56.0(8) . . . 2_756 ?
C2B O1B C1B C2B -64.5(15) . . . 2_756 ?
C1B O1B C2B C1B 61.6(16) . . . 2_756 ?
C4C O1C C1C C2C -42.2(17) . . . . ?
C3C O2C C2C C1C -36(2) . . . . ?
O1C C1C C2C O2C 35(2) . . . . ?
C2C O2C C3C C4C 45(2) . . . . ?
C1C O1C C4C C3C 46.2(16) . . . . ?
O2C C3C C4C O1C -47.7(18) . . . . ?
C4D O1D C1D C2D 47.9(18) . . . . ?
C3D O2D C2D C1D 46.9(18) . . . . ?
O1D C1D C2D O2D -48.3(19) . . . . ?
C2D O2D C3D C4D -46.6(16) . . . . ?
C1D O1D C4D C3D -46.9(19) . . . . ?
O2D C3D C4D O1D 46.4(17) . . . . ?
